data_4509031
loop_
_publ_author_name
'Xue, Liping'
'Wang, Yongjing'
'Lv, Peiwen'
'Chen, Dagui'
'Lin, Zhang'
'Liang, Jingkui'
'Huang, Feng'
'Xie, Zhi'

_publ_section_title
;
 Growth, Structures, and Properties of Li2Zn2(MoO4)3and Co-doped
 Li2Zn2(MoO4)3
;
_journal_issue 2
_journal_name_full 'Crystal Growth &amp; Design'
_journal_page_first 914
_journal_paper_doi 10.1021/cg800700h
_journal_volume 9
_journal_year 2009
_chemical_formula_sum 'Co0.19 Li0.93 Mo1.5 O6 Zn0.88'
_chemical_formula_weight 315.36
_chemical_name_systematic
; 
 ? 
;
_space_group_IT_number 62
_symmetry_space_group_name_Hall '-P 2ac 2n'
_symmetry_space_group_name_H-M 'P n m a'
_atom_sites_solution_hydrogens geom
_atom_sites_solution_primary direct
_atom_sites_solution_secondary difmap
_audit_creation_method SHELXL-97
_cell_angle_alpha 90.00
_cell_angle_beta 90.00
_cell_angle_gamma 90.00
_cell_formula_units_Z 8
_cell_length_a 5.0869(10)
_cell_length_b 10.533(2)
_cell_length_c 17.686(4)
_cell_measurement_temperature 293(2)
_cell_volume 947.6(3)
_computing_structure_refinement 'SHELXL-97 (Sheldrick, 1997)'
_computing_structure_solution 'SHELXS-97 (Sheldrick, 1990)'
_diffrn_ambient_temperature 293(2)
_diffrn_measured_fraction_theta_full 1.000
_diffrn_measured_fraction_theta_max 1.000
_diffrn_radiation_monochromator graphite
_diffrn_radiation_source 'fine-focus sealed tube'
_diffrn_radiation_type MoK\a
_diffrn_radiation_wavelength 0.71073
_diffrn_reflns_av_R_equivalents 0.0142
_diffrn_reflns_av_sigmaI/netI 0.0229
_diffrn_reflns_limit_h_max 6
_diffrn_reflns_limit_h_min -6
_diffrn_reflns_limit_k_max 13
_diffrn_reflns_limit_k_min -13
_diffrn_reflns_limit_l_max 22
_diffrn_reflns_limit_l_min -22
_diffrn_reflns_number 2031
_diffrn_reflns_theta_full 27.48
_diffrn_reflns_theta_max 27.48
_diffrn_reflns_theta_min 2.25
_exptl_absorpt_coefficient_mu 8.983
_exptl_absorpt_correction_T_max 0.4986
_exptl_absorpt_correction_T_min 0.3880
_exptl_crystal_density_diffrn 4.421
_exptl_crystal_density_method 'not measured'
_exptl_crystal_F_000 1164
_exptl_crystal_size_max 0.13
_exptl_crystal_size_mid 0.11
_exptl_crystal_size_min 0.09
_refine_diff_density_max 1.026
_refine_diff_density_min -1.388
_refine_diff_density_rms 0.213
_refine_ls_extinction_coef 0.0087(2)
_refine_ls_extinction_expression Fc^*^=kFc[1+0.001xFc^2^\l^3^/sin(2\q)]^-1/4^
_refine_ls_extinction_method SHELXL
_refine_ls_goodness_of_fit_ref 1.039
_refine_ls_hydrogen_treatment mixed
_refine_ls_matrix_type full
_refine_ls_number_parameters 104
_refine_ls_number_reflns 1150
_refine_ls_number_restraints 3
_refine_ls_restrained_S_all 1.038
_refine_ls_R_factor_all 0.0267
_refine_ls_R_factor_gt 0.0236
_refine_ls_shift/su_max 0.050
_refine_ls_shift/su_mean 0.002
_refine_ls_structure_factor_coef Fsqd
_refine_ls_weighting_details 'calc w=1/[\s^2^(Fo^2^)+(0.0637P)^2^+6.4362P] where P=(Fo^2^+2Fc^2^)/3'
_refine_ls_weighting_scheme calc
_refine_ls_wR_factor_gt 0.0861
_refine_ls_wR_factor_ref 0.0943
_reflns_number_gt 1075
_reflns_number_total 1150
_reflns_threshold_expression >2sigma(I)
_cod_data_source_file cg800700hsup1.cif
_cod_data_source_block a
_cod_original_formula_sum 'Co0.19 Li0.93 Mo1.50 O6 Zn0.88'
_cod_database_code 4509031

loop_
_symmetry_equiv_pos_as_xyz
'x, y, z'
'-x+1/2, -y, z+1/2'
'-x, y+1/2, -z'
'x+1/2, -y+1/2, -z+1/2'
'-x, -y, -z'
'x-1/2, y, -z-1/2'
'x, -y-1/2, z'
'-x-1/2, y-1/2, z-1/2'

loop_
_atom_site_label
_atom_site_type_symbol
_atom_site_fract_x
_atom_site_fract_y
_atom_site_fract_z
_atom_site_U_iso_or_equiv
_atom_site_adp_type
_atom_site_occupancy
_atom_site_symmetry_multiplicity
_atom_site_calc_flag
_atom_site_refinement_flags
Mo1 Mo 1.22156(4) 0.2500 0.556499(13) 0.00772(5) Uani 1 2 d S
Mo2 Mo 0.27699(3) 0.027130(16) 0.343692(9) 0.00877(4) Uani 1 1 d .
Zn1 Zn 0.75427(6) 0.07756(3) 0.471500(19) 0.00787(9) Uani 0.6168(8) 1 d P
Li1 Li 0.75427(6) 0.07756(3) 0.471500(19) 0.00787(9) Uani 0.352(4) 1 d P
Co1 Co 0.75427(6) 0.07756(3) 0.471500(19) 0.00787(9) Uani 0.0282(10) 1 d P
Zn2 Zn 0.6077(2) -0.2500 0.25072(4) 0.0304(2) Uani 0.3992(11) 2 d SP
Li2 Li 0.6077(2) -0.2500 0.25072(4) 0.0304(2) Uani 0.451(4) 2 d SP
Co2 Co 0.6077(2) -0.2500 0.25072(4) 0.0304(2) Uani 0.1504(14) 2 d SP
Zn3 Zn 0.7453(3) 0.2500 0.30233(9) 0.0291(4) Uani 0.1331(14) 2 d SP
Li3 Li 0.7453(3) 0.2500 0.30233(9) 0.0291(4) Uani 0.693(4) 2 d SP
Co3 Co 0.7453(3) 0.2500 0.30233(9) 0.0291(4) Uani 0.1775(17) 2 d SP
O1 O 1.1374(4) 0.2500 0.65264(11) 0.0155(5) Uani 1 2 d S
O2 O 1.4198(3) 0.11590(14) 0.53719(8) 0.0123(3) Uani 1 1 d .
O3 O 0.9424(4) 0.2500 0.49294(11) 0.0118(4) Uani 1 2 d S
O4 O 0.5608(3) 0.11425(14) 0.37276(8) 0.0143(3) Uani 1 1 d .
O5 O 0.0818(3) -0.01035(14) 0.42466(8) 0.0134(3) Uani 1 1 d .
O6 O 0.0789(3) 0.12418(15) 0.28678(8) 0.0176(4) Uani 1 1 d .
O7 O 0.3581(3) -0.11412(14) 0.29563(8) 0.0149(3) Uani 1 1 d .

loop_
_atom_site_aniso_label
_atom_site_aniso_U_11
_atom_site_aniso_U_22
_atom_site_aniso_U_33
_atom_site_aniso_U_23
_atom_site_aniso_U_13
_atom_site_aniso_U_12
Mo1 0.00664(9) 0.00839(10) 0.00813(9) 0.000 -0.00005(7) 0.000
Mo2 0.00803(7) 0.00966(8) 0.00864(8) -0.00110(6) -0.00003(5) 0.00017(5)
Zn1 0.00636(15) 0.00984(17) 0.00740(14) -0.00097(12) -0.00059(10) 0.00014(11)
Li1 0.00636(15) 0.00984(17) 0.00740(14) -0.00097(12) -0.00059(10) 0.00014(11)
Co1 0.00636(15) 0.00984(17) 0.00740(14) -0.00097(12) -0.00059(10) 0.00014(11)
Zn2 0.0694(6) 0.0107(3) 0.0110(3) 0.000 0.0088(3) 0.000
Li2 0.0694(6) 0.0107(3) 0.0110(3) 0.000 0.0088(3) 0.000
Co2 0.0694(6) 0.0107(3) 0.0110(3) 0.000 0.0088(3) 0.000
Zn3 0.0268(6) 0.0282(7) 0.0322(7) 0.000 0.0016(5) 0.000
Li3 0.0268(6) 0.0282(7) 0.0322(7) 0.000 0.0016(5) 0.000
Co3 0.0268(6) 0.0282(7) 0.0322(7) 0.000 0.0016(5) 0.000
O1 0.0167(9) 0.0161(9) 0.0136(9) 0.000 0.0017(8) 0.000
O2 0.0090(5) 0.0141(6) 0.0139(6) -0.0016(5) 0.0002(5) -0.0001(5)
O3 0.0123(8) 0.0082(8) 0.0149(8) 0.000 -0.0035(7) 0.000
O4 0.0156(6) 0.0155(6) 0.0119(6) 0.0010(5) -0.0008(5) -0.0016(6)
O5 0.0121(6) 0.0159(6) 0.0122(6) -0.0007(5) -0.0004(5) 0.0023(6)
O6 0.0160(6) 0.0212(7) 0.0156(6) 0.0017(6) -0.0014(6) 0.0041(6)
O7 0.0146(6) 0.0159(6) 0.0141(6) -0.0017(6) 0.0017(5) -0.0008(6)

loop_
_atom_type_symbol
_atom_type_description
_atom_type_scat_dispersion_real
_atom_type_scat_dispersion_imag
_atom_type_scat_source
Li Li -0.0003 0.0001 'International Tables Vol C Tables 4.2.6.8 and 6.1.1.4'
O O 0.0106 0.0060 'International Tables Vol C Tables 4.2.6.8 and 6.1.1.4'
Co Co 0.3494 0.9721 'International Tables Vol C Tables 4.2.6.8 and 6.1.1.4'
Zn Zn 0.2839 1.4301 'International Tables Vol C Tables 4.2.6.8 and 6.1.1.4'
Mo Mo -1.6832 0.6857 'International Tables Vol C Tables 4.2.6.8 and 6.1.1.4'

loop_
_geom_angle_atom_site_label_1
_geom_angle_atom_site_label_2
_geom_angle_atom_site_label_3
_geom_angle
_geom_angle_site_symmetry_1
_geom_angle_site_symmetry_3
O1 Mo1 O2 109.05(6) . 7_565
O1 Mo1 O2 109.05(6) . .
O2 Mo1 O2 106.00(9) 7_565 .
O1 Mo1 O3 114.23(10) . .
O2 Mo1 O3 109.09(6) 7_565 .
O2 Mo1 O3 109.09(6) . .
O1 Mo1 Li1 105.19(6) . 7_565
O2 Mo1 Li1 83.38(5) 7_565 7_565
O2 Mo1 Li1 138.70(5) . 7_565
O3 Mo1 Li1 33.345(14) . 7_565
O6 Mo2 O7 110.48(7) . .
O6 Mo2 O4 109.29(7) . .
O7 Mo2 O4 112.54(7) . .
O6 Mo2 O5 105.64(7) . .
O7 Mo2 O5 109.28(7) . .
O4 Mo2 O5 109.39(6) . .
O4 Zn1 O5 97.46(6) . 1_655
O4 Zn1 O3 102.22(7) . .
O5 Zn1 O3 95.31(7) 1_655 .
O4 Zn1 O2 92.65(6) . 1_455
O5 Zn1 O2 162.93(6) 1_655 1_455
O3 Zn1 O2 95.95(7) . 1_455
O4 Zn1 O5 170.30(6) . 5_656
O5 Zn1 O5 83.23(6) 1_655 5_656
O3 Zn1 O5 87.32(7) . 5_656
O2 Zn1 O5 84.52(6) 1_455 5_656
O4 Zn1 O2 85.56(6) . 5_756
O5 Zn1 O2 83.31(6) 1_655 5_756
O3 Zn1 O2 172.22(6) . 5_756
O2 Zn1 O2 83.80(6) 1_455 5_756
O5 Zn1 O2 84.92(5) 5_656 5_756
O4 Zn1 Li1 138.94(4) . 5_756
O5 Zn1 Li1 42.33(4) 1_655 5_756
O3 Zn1 Li1 91.68(5) . 5_756
O2 Zn1 Li1 124.44(4) 1_455 5_756
O5 Zn1 Li1 40.90(4) 5_656 5_756
O2 Zn1 Li1 82.13(4) 5_756 5_756
O4 Zn1 Zn1 138.94(4) . 5_756
O5 Zn1 Zn1 42.33(4) 1_655 5_756
O3 Zn1 Zn1 91.68(5) . 5_756
O2 Zn1 Zn1 124.44(4) 1_455 5_756
O5 Zn1 Zn1 40.90(4) 5_656 5_756
O2 Zn1 Zn1 82.13(4) 5_756 5_756
Li1 Zn1 Zn1 0.000(16) 5_756 5_756
O4 Zn1 Li1 88.66(4) . 5_656
O5 Zn1 Li1 122.86(5) 1_655 5_656
O3 Zn1 Li1 138.81(6) . 5_656
O2 Zn1 Li1 43.41(4) 1_455 5_656
O5 Zn1 Li1 82.90(4) 5_656 5_656
O2 Zn1 Li1 40.39(4) 5_756 5_656
Li1 Zn1 Li1 105.90(2) 5_756 5_656
Zn1 Zn1 Li1 105.90(2) 5_756 5_656
O7 Zn2 O7 87.40(9) . 7
O7 Zn2 O7 92.92(7) . 6_656
O7 Zn2 O7 179.37(4) 7 6_656
O7 Zn2 O7 179.37(4) . 4_545
O7 Zn2 O7 92.92(7) 7 4_545
O7 Zn2 O7 86.75(9) 6_656 4_545
O7 Zn2 O1 87.34(7) . 2_654
O7 Zn2 O1 87.34(7) 7 2_654
O7 Zn2 O1 92.13(6) 6_656 2_654
O7 Zn2 O1 92.13(6) 4_545 2_654
O7 Zn2 O1 93.73(6) . 5_756
O7 Zn2 O1 93.73(6) 7 5_756
O7 Zn2 O1 86.79(7) 6_656 5_756
O7 Zn2 O1 86.79(7) 4_545 5_756
O1 Zn2 O1 178.52(11) 2_654 5_756
O7 Zn2 Zn2 128.08(5) . 6_656
O7 Zn2 Zn2 128.08(5) 7 6_656
O7 Zn2 Zn2 52.04(5) 6_656 6_656
O7 Zn2 Zn2 52.04(5) 4_545 6_656
O1 Zn2 Zn2 125.13(7) 2_654 6_656
O1 Zn2 Zn2 53.39(7) 5_756 6_656
O7 Zn2 Co2 128.08(5) . 6_656
O7 Zn2 Co2 128.08(5) 7 6_656
O7 Zn2 Co2 52.04(5) 6_656 6_656
O7 Zn2 Co2 52.04(5) 4_545 6_656
O1 Zn2 Co2 125.13(7) 2_654 6_656
O1 Zn2 Co2 53.39(7) 5_756 6_656
Zn2 Zn2 Co2 0.00(3) 6_656 6_656
O7 Zn2 Li2 128.08(5) . 6_656
O7 Zn2 Li2 128.08(5) 7 6_656
O7 Zn2 Li2 52.04(5) 6_656 6_656
O7 Zn2 Li2 52.04(5) 4_545 6_656
O1 Zn2 Li2 125.13(7) 2_654 6_656
O1 Zn2 Li2 53.39(7) 5_756 6_656
Zn2 Zn2 Li2 0.00(3) 6_656 6_656
Co2 Zn2 Li2 0.00(3) 6_656 6_656
O7 Zn2 Li2 52.48(5) . 6_556
O7 Zn2 Li2 52.48(5) 7 6_556
O7 Zn2 Li2 127.39(5) 6_656 6_556
O7 Zn2 Li2 127.39(5) 4_545 6_556
O1 Zn2 Li2 53.72(7) 2_654 6_556
O1 Zn2 Li2 127.76(7) 5_756 6_556
Zn2 Zn2 Li2 178.85(6) 6_656 6_556
Co2 Zn2 Li2 178.85(6) 6_656 6_556
Li2 Zn2 Li2 178.85(6) 6_656 6_556
O7 Zn2 Co2 52.48(5) . 6_556
O7 Zn2 Co2 52.48(5) 7 6_556
O7 Zn2 Co2 127.39(5) 6_656 6_556
O7 Zn2 Co2 127.39(5) 4_545 6_556
O1 Zn2 Co2 53.72(7) 2_654 6_556
O1 Zn2 Co2 127.76(7) 5_756 6_556
Zn2 Zn2 Co2 178.85(6) 6_656 6_556
Co2 Zn2 Co2 178.85(6) 6_656 6_556
Li2 Zn2 Co2 178.85(6) 6_656 6_556
Li2 Zn2 Co2 0.00(3) 6_556 6_556
O7 Zn2 Zn2 52.48(5) . 6_556
O7 Zn2 Zn2 52.48(5) 7 6_556
O7 Zn2 Zn2 127.39(5) 6_656 6_556
O7 Zn2 Zn2 127.39(5) 4_545 6_556
O1 Zn2 Zn2 53.72(7) 2_654 6_556
O1 Zn2 Zn2 127.76(7) 5_756 6_556
Zn2 Zn2 Zn2 178.85(6) 6_656 6_556
Co2 Zn2 Zn2 178.85(6) 6_656 6_556
Li2 Zn2 Zn2 178.85(6) 6_656 6_556
Li2 Zn2 Zn2 0.00(3) 6_556 6_556
Co2 Zn2 Zn2 0.00(3) 6_556 6_556
O4 Zn3 O4 85.03(10) . 7_565
O4 Zn3 O6 146.50(9) . 7_665
O4 Zn3 O6 90.50(6) 7_565 7_665
O4 Zn3 O6 90.50(6) . 1_655
O4 Zn3 O6 146.50(9) 7_565 1_655
O6 Zn3 O6 75.26(10) 7_665 1_655
O4 Zn3 O6 81.13(6) . 6_656
O4 Zn3 O6 130.57(8) 7_565 6_656
O6 Zn3 O6 124.82(8) 7_665 6_656
O6 Zn3 O6 81.04(6) 1_655 6_656
O4 Zn3 O6 130.57(8) . 4
O4 Zn3 O6 81.13(6) 7_565 4
O6 Zn3 O6 81.04(6) 7_665 4
O6 Zn3 O6 124.82(8) 1_655 4
O6 Zn3 O6 73.06(9) 6_656 4
O4 Zn3 Zn3 89.30(5) . 6_556
O4 Zn3 Zn3 89.30(5) 7_565 6_556
O6 Zn3 Zn3 123.89(8) 7_665 6_556
O6 Zn3 Zn3 123.89(8) 1_655 6_556
O6 Zn3 Zn3 43.62(6) 6_656 6_556
O6 Zn3 Zn3 43.62(6) 4 6_556
O4 Zn3 Li3 89.30(5) . 6_556
O4 Zn3 Li3 89.30(5) 7_565 6_556
O6 Zn3 Li3 123.89(8) 7_665 6_556
O6 Zn3 Li3 123.89(8) 1_655 6_556
O6 Zn3 Li3 43.62(6) 6_656 6_556
O6 Zn3 Li3 43.62(6) 4 6_556
Zn3 Zn3 Li3 0.00(3) 6_556 6_556
O4 Zn3 Li3 134.83(5) . 6_656
O4 Zn3 Li3 134.83(5) 7_565 6_656
O6 Zn3 Li3 45.04(4) 7_665 6_656
O6 Zn3 Li3 45.04(4) 1_655 6_656
O6 Zn3 Li3 83.73(7) 6_656 6_656
O6 Zn3 Li3 83.73(7) 4 6_656
Zn3 Zn3 Li3 107.91(9) 6_556 6_656
Li3 Zn3 Li3 107.91(9) 6_556 6_656
O4 Zn3 Zn3 134.83(5) . 6_656
O4 Zn3 Zn3 134.83(5) 7_565 6_656
O6 Zn3 Zn3 45.04(4) 7_665 6_656
O6 Zn3 Zn3 45.04(4) 1_655 6_656
O6 Zn3 Zn3 83.73(7) 6_656 6_656
O6 Zn3 Zn3 83.73(7) 4 6_656
Zn3 Zn3 Zn3 107.91(9) 6_556 6_656
Li3 Zn3 Zn3 107.91(9) 6_556 6_656
Li3 Zn3 Zn3 0.00(5) 6_656 6_656
Mo1 O1 Co2 158.43(13) . 2_655
Mo1 O1 Li2 158.43(13) . 2_655
Co2 O1 Li2 0.00(5) 2_655 2_655
Mo1 O1 Zn2 158.43(13) . 2_655
Co2 O1 Zn2 0.00(5) 2_655 2_655
Li2 O1 Zn2 0.00(5) 2_655 2_655
Mo1 O1 Zn2 128.68(12) . 5_756
Co2 O1 Zn2 72.89(6) 2_655 5_756
Li2 O1 Zn2 72.89(6) 2_655 5_756
Zn2 O1 Zn2 72.89(6) 2_655 5_756
Mo1 O1 Li2 128.68(12) . 5_756
Co2 O1 Li2 72.89(6) 2_655 5_756
Li2 O1 Li2 72.89(6) 2_655 5_756
Zn2 O1 Li2 72.89(6) 2_655 5_756
Zn2 O1 Li2 0.00(2) 5_756 5_756
Mo1 O1 Co2 128.68(12) . 5_756
Co2 O1 Co2 72.89(6) 2_655 5_756
Li2 O1 Co2 72.89(6) 2_655 5_756
Zn2 O1 Co2 72.89(6) 2_655 5_756
Zn2 O1 Co2 0.00(2) 5_756 5_756
Li2 O1 Co2 0.00(2) 5_756 5_756
Mo1 O2 Co1 136.25(8) . 1_655
Mo1 O2 Zn1 136.25(8) . 1_655
Co1 O2 Zn1 0.00(2) 1_655 1_655
Mo1 O2 Li1 136.25(8) . 1_655
Co1 O2 Li1 0.00(2) 1_655 1_655
Zn1 O2 Li1 0.00(2) 1_655 1_655
Mo1 O2 Co1 121.16(7) . 5_756
Co1 O2 Co1 96.20(6) 1_655 5_756
Zn1 O2 Co1 96.20(6) 1_655 5_756
Li1 O2 Co1 96.20(6) 1_655 5_756
Mo1 O2 Li1 121.16(7) . 5_756
Co1 O2 Li1 96.20(6) 1_655 5_756
Zn1 O2 Li1 96.20(6) 1_655 5_756
Li1 O2 Li1 96.20(6) 1_655 5_756
Co1 O2 Li1 0.000(14) 5_756 5_756
Mo1 O2 Zn1 121.16(7) . 5_756
Co1 O2 Zn1 96.20(6) 1_655 5_756
Zn1 O2 Zn1 96.20(6) 1_655 5_756
Li1 O2 Zn1 96.20(6) 1_655 5_756
Co1 O2 Zn1 0.000(14) 5_756 5_756
Li1 O2 Zn1 0.000(14) 5_756 5_756
Mo1 O3 Zn1 118.17(5) . .
Mo1 O3 Co1 118.17(5) . 7_565
Zn1 O3 Co1 120.92(10) . 7_565
Mo1 O3 Zn1 118.17(5) . 7_565
Zn1 O3 Zn1 120.92(10) . 7_565
Co1 O3 Zn1 0.00(2) 7_565 7_565
Mo1 O3 Li1 118.17(5) . 7_565
Zn1 O3 Li1 120.92(10) . 7_565
Co1 O3 Li1 0.00(2) 7_565 7_565
Zn1 O3 Li1 0.00(2) 7_565 7_565
Mo2 O4 Zn1 122.59(8) . .
Mo2 O4 Zn3 122.43(8) . .
Zn1 O4 Zn3 114.69(8) . .
Mo2 O5 Co1 131.80(8) . 1_455
Mo2 O5 Zn1 131.80(8) . 1_455
Co1 O5 Zn1 0.00(2) 1_455 1_455
Mo2 O5 Li1 131.80(8) . 1_455
Co1 O5 Li1 0.00(2) 1_455 1_455
Zn1 O5 Li1 0.00(2) 1_455 1_455
Mo2 O5 Co1 123.03(8) . 5_656
Co1 O5 Co1 96.77(6) 1_455 5_656
Zn1 O5 Co1 96.77(6) 1_455 5_656
Li1 O5 Co1 96.77(6) 1_455 5_656
Mo2 O5 Li1 123.03(8) . 5_656
Co1 O5 Li1 96.77(6) 1_455 5_656
Zn1 O5 Li1 96.77(6) 1_455 5_656
Li1 O5 Li1 96.77(6) 1_455 5_656
Co1 O5 Li1 0.00(2) 5_656 5_656
Mo2 O5 Zn1 123.03(8) . 5_656
Co1 O5 Zn1 96.77(6) 1_455 5_656
Zn1 O5 Zn1 96.77(6) 1_455 5_656
Li1 O5 Zn1 96.77(6) 1_455 5_656
Co1 O5 Zn1 0.00(2) 5_656 5_656
Li1 O5 Zn1 0.00(2) 5_656 5_656
Mo2 O6 Co3 137.11(9) . 1_455
Mo2 O6 Zn3 137.11(9) . 1_455
Co3 O6 Zn3 0.00(9) 1_455 1_455
Mo2 O6 Li3 137.11(9) . 1_455
Co3 O6 Li3 0.00(9) 1_455 1_455
Zn3 O6 Li3 0.00(9) 1_455 1_455
Mo2 O6 Co3 122.34(9) . 6_556
Co3 O6 Co3 91.35(7) 1_455 6_556
Zn3 O6 Co3 91.35(7) 1_455 6_556
Li3 O6 Co3 91.35(7) 1_455 6_556
Mo2 O6 Li3 122.34(9) . 6_556
Co3 O6 Li3 91.35(7) 1_455 6_556
Zn3 O6 Li3 91.35(7) 1_455 6_556
Li3 O6 Li3 91.35(7) 1_455 6_556
Co3 O6 Li3 0.00(6) 6_556 6_556
Mo2 O6 Zn3 122.34(9) . 6_556
Co3 O6 Zn3 91.35(7) 1_455 6_556
Zn3 O6 Zn3 91.35(7) 1_455 6_556
Li3 O6 Zn3 91.35(7) 1_455 6_556
Co3 O6 Zn3 0.00(6) 6_556 6_556
Li3 O6 Zn3 0.00(6) 6_556 6_556
Mo2 O7 Zn2 155.72(9) . .
Mo2 O7 Co2 128.79(9) . 6_556
Zn2 O7 Co2 75.48(5) . 6_556
Mo2 O7 Zn2 128.79(9) . 6_556
Zn2 O7 Zn2 75.48(5) . 6_556
Co2 O7 Zn2 0.00(3) 6_556 6_556
Mo2 O7 Li2 128.79(9) . 6_556
Zn2 O7 Li2 75.48(5) . 6_556
Co2 O7 Li2 0.00(3) 6_556 6_556
Zn2 O7 Li2 0.00(3) 6_556 6_556

loop_
_geom_bond_atom_site_label_1
_geom_bond_atom_site_label_2
_geom_bond_distance
_geom_bond_site_symmetry_2
Mo1 O1 1.753(2) .
Mo1 O2 1.7686(15) 7_565
Mo1 O2 1.7686(15) .
Mo1 O3 1.811(2) .
Mo1 Li1 3.3480(6) 7_565
Mo2 O6 1.7532(15) .
Mo2 O7 1.7624(15) .
Mo2 O4 1.7862(15) .
Mo2 O5 1.7868(14) .
Zn1 O4 2.0415(14) .
Zn1 O5 2.0784(15) 1_655
Zn1 O3 2.0876(11) .
Zn1 O2 2.0996(14) 1_455
Zn1 O5 2.1375(15) 5_656
Zn1 O2 2.2269(16) 5_756
Zn1 Li1 3.1521(8) 5_756
Zn1 Zn1 3.1521(8) 5_756
Zn1 Li1 3.2214(8) 5_656
Zn2 O7 2.0716(17) .
Zn2 O7 2.0716(17) 7
Zn2 O7 2.0839(17) 6_656
Zn2 O7 2.0839(17) 4_545
Zn2 O1 2.136(2) 2_654
Zn2 O1 2.145(2) 5_756
Zn2 Zn2 2.5436(5) 6_656
Zn2 Co2 2.5436(5) 6_656
Zn2 Li2 2.5436(5) 6_656
Zn2 Li2 2.5436(5) 6_556
Zn2 Co2 2.5436(5) 6_556
Zn2 Zn2 2.5436(5) 6_556
Zn3 O4 2.1158(18) .
Zn3 O4 2.1158(18) 7_565
Zn3 O6 2.1705(19) 7_665
Zn3 O6 2.1705(19) 1_655
Zn3 O6 2.2264(19) 6_656
Zn3 O6 2.2264(19) 4
Zn3 Zn3 3.1457(19) 6_556
Zn3 Li3 3.1457(19) 6_556
Zn3 Li3 3.1457(19) 6_656
Zn3 Zn3 3.1457(19) 6_656
O1 Co2 2.136(2) 2_655
O1 Li2 2.136(2) 2_655
O1 Zn2 2.136(2) 2_655
O1 Zn2 2.145(2) 5_756
O1 Li2 2.145(2) 5_756
O1 Co2 2.145(2) 5_756
O2 Co1 2.0996(14) 1_655
O2 Zn1 2.0996(14) 1_655
O2 Li1 2.0996(14) 1_655
O2 Co1 2.2269(15) 5_756
O2 Li1 2.2269(15) 5_756
O2 Zn1 2.2269(15) 5_756
O3 Co1 2.0876(11) 7_565
O3 Zn1 2.0876(11) 7_565
O3 Li1 2.0876(11) 7_565
O5 Co1 2.0784(15) 1_455
O5 Zn1 2.0784(15) 1_455
O5 Li1 2.0784(15) 1_455
O5 Co1 2.1376(14) 5_656
O5 Li1 2.1376(14) 5_656
O5 Zn1 2.1376(14) 5_656
O6 Co3 2.1705(19) 1_455
O6 Zn3 2.1705(19) 1_455
O6 Li3 2.1705(19) 1_455
O6 Co3 2.2264(19) 6_556
O6 Li3 2.2264(19) 6_556
O6 Zn3 2.2264(19) 6_556
O7 Co2 2.0839(17) 6_556
O7 Zn2 2.0839(17) 6_556
O7 Li2 2.0839(17) 6_556
